data_1514478
loop_
_publ_author_name
'King, Amanda E.'
'Surendranath, Yogesh'
'Piro, Nicholas A.'
'Bigi, Julian P.'
'Long, Jeffrey R.'
'Chang, Christopher J.'

_publ_section_title
;
 A mechanistic study of proton reduction catalyzed by a pentapyridine
 cobalt complex: evidence for involvement of an anation-based pathway
;
_journal_issue 4
_journal_name_full 'Chemical Science'
_journal_page_first 1578
_journal_paper_doi 10.1039/c3sc22239j
_journal_volume 4
_journal_year 2013
_chemical_formula_sum 'C33 H28 Cl0 Co F6 N5 O8 S2'
_chemical_formula_weight 859.63
_chemical_name_common AEK1145CoOAc
_chemical_name_systematic
;
?
;
_space_group_IT_number 2
_symmetry_cell_setting triclinic
_symmetry_space_group_name_Hall '-P 1'
_symmetry_space_group_name_H-M 'P -1'
_atom_sites_solution_hydrogens geom
_atom_sites_solution_primary direct
_atom_sites_solution_secondary difmap
_audit_creation_method SHELXL-97
_cell_angle_alpha 65.6960(10)
_cell_angle_beta 78.9150(10)
_cell_angle_gamma 66.5570(10)
_cell_formula_units_Z 2
_cell_length_a 11.9400(3)
_cell_length_b 12.8220(3)
_cell_length_c 15.3280(3)
_cell_measurement_reflns_used 9799
_cell_measurement_temperature 373(2)
_cell_measurement_theta_max 25.36
_cell_measurement_theta_min 2.76
_cell_volume 1960.99(8)
_computing_cell_refinement 'Bruker SAINT'
_computing_data_collection 'Bruker APEX2'
_computing_data_reduction 'Bruker SAINT'
_computing_molecular_graphics ORTEP-32
_computing_publication_material WinGX
_computing_structure_refinement SHELXL-97
_computing_structure_solution SIR-2004
_diffrn_ambient_temperature 373(2)
_diffrn_detector_area_resol_mean 8.366
_diffrn_measured_fraction_theta_full 0.995
_diffrn_measured_fraction_theta_max 0.993
_diffrn_measurement_device_type 'Bruker APEX-II CCD'
_diffrn_measurement_method 'phi and omega scans'
_diffrn_radiation_monochromator 'QUAZAR multilayer mirrors'
_diffrn_radiation_source 'microfocused sealed tube'
_diffrn_radiation_type MoK\a
_diffrn_radiation_wavelength 0.71073
_diffrn_reflns_av_R_equivalents 0.0292
_diffrn_reflns_av_sigmaI/netI 0.0257
_diffrn_reflns_limit_h_max 14
_diffrn_reflns_limit_h_min -14
_diffrn_reflns_limit_k_max 15
_diffrn_reflns_limit_k_min -15
_diffrn_reflns_limit_l_max 18
_diffrn_reflns_limit_l_min -18
_diffrn_reflns_number 33375
_diffrn_reflns_theta_full 25.00
_diffrn_reflns_theta_max 25.39
_diffrn_reflns_theta_min 1.46
_exptl_absorpt_coefficient_mu 0.612
_exptl_absorpt_correction_T_max 0.9584
_exptl_absorpt_correction_T_min 0.9084
_exptl_absorpt_correction_type multi-scan
_exptl_absorpt_process_details SADABS
_exptl_crystal_colour pink
_exptl_crystal_density_diffrn 1.455
_exptl_crystal_density_method 'not measured'
_exptl_crystal_description Needles
_exptl_crystal_F_000 764
_exptl_crystal_size_max 0.16
_exptl_crystal_size_mid 0.10
_exptl_crystal_size_min 0.07
_platon_squeeze_details
;
;
_refine_diff_density_max 0.628
_refine_diff_density_min -0.644
_refine_diff_density_rms 0.058
_refine_ls_extinction_method none
_refine_ls_goodness_of_fit_ref 1.076
_refine_ls_hydrogen_treatment constr
_refine_ls_matrix_type full
_refine_ls_number_parameters 499
_refine_ls_number_reflns 7167
_refine_ls_number_restraints 0
_refine_ls_restrained_S_all 1.076
_refine_ls_R_factor_all 0.0412
_refine_ls_R_factor_gt 0.0362
_refine_ls_shift/su_max 0.001
_refine_ls_shift/su_mean 0.000
_refine_ls_structure_factor_coef Fsqd
_refine_ls_weighting_details 'calc w=1/[\s^2^(Fo^2^)+(0.0429P)^2^+1.7504P] where P=(Fo^2^+2Fc^2^)/3'
_refine_ls_weighting_scheme calc
_refine_ls_wR_factor_gt 0.0922
_refine_ls_wR_factor_ref 0.0946
_reflns_number_gt 6288
_reflns_number_total 7167
_reflns_threshold_expression >2sigma(I)
_cod_data_source_file c3sc22239j.txt
_cod_data_source_block shelxl2
_cod_depositor_comments
;
The following automatic conversions were performed:

'_symmetry_cell_setting' value 'Triclinic' changed to 'triclinic'
according to
/usr/data/users/saulius/automatic-downloads/retrospective/RSC/lib/dictionaries/cif_core.dic
dictionary named 'cif_core.dic' version 2.4.2 from 2011-04-26.

Automatic conversion script
Id: cif_fix_values 2281 2013-09-26 08:29:07Z andrius 
;
_cod_original_sg_symbol_H-M P-1
_cod_database_code 1514478

loop_
_symmetry_equiv_pos_as_xyz
'x, y, z'
'-x, -y, -z'

loop_
_atom_site_label
_atom_site_type_symbol
_atom_site_fract_x
_atom_site_fract_y
_atom_site_fract_z
_atom_site_U_iso_or_equiv
_atom_site_adp_type
_atom_site_occupancy
_atom_site_symmetry_multiplicity
_atom_site_calc_flag
_atom_site_refinement_flags
C1 C 0.7385(2) 0.36940(19) 0.23719(15) 0.0174(4) Uani 1 1 d .
C2 C 0.6309(2) 0.4688(2) 0.21187(16) 0.0235(5) Uani 1 1 d .
H2 H 0.5885 0.5059 0.2553 0.028 Uiso 1 1 calc R
C3 C 0.5867(2) 0.5127(2) 0.12206(17) 0.0249(5) Uani 1 1 d .
H3 H 0.5151 0.5804 0.1038 0.030 Uiso 1 1 calc R
C4 C 0.6500(2) 0.4551(2) 0.05985(16) 0.0207(5) Uani 1 1 d .
H4 H 0.6203 0.4819 -0.0004 0.025 Uiso 1 1 calc R
C5 C 0.75868(19) 0.35657(19) 0.08768(14) 0.0164(4) Uani 1 1 d .
C6 C 0.7902(2) 0.31766(19) 0.33579(15) 0.0185(5) Uani 1 1 d .
C7 C 0.7009(2) 0.3809(2) 0.40103(16) 0.0258(5) Uani 1 1 d .
H7A H 0.6882 0.4667 0.3738 0.039 Uiso 1 1 calc R
H7B H 0.7345 0.3453 0.4632 0.039 Uiso 1 1 calc R
H7C H 0.6244 0.3701 0.4068 0.039 Uiso 1 1 calc R
C8 C 0.8174(2) 0.1788(2) 0.38147(15) 0.0182(4) Uani 1 1 d .
C9 C 0.7612(2) 0.1253(2) 0.46682(16) 0.0267(5) Uani 1 1 d .
H9 H 0.6967 0.1743 0.4938 0.032 Uiso 1 1 calc R
C10 C 0.8009(2) -0.0004(2) 0.51176(17) 0.0305(6) Uani 1 1 d .
H10 H 0.7611 -0.0372 0.5673 0.037 Uiso 1 1 calc R
C11 C 0.9005(2) -0.0703(2) 0.47292(16) 0.0266(5) Uani 1 1 d .
H11 H 0.9327 -0.1550 0.5040 0.032 Uiso 1 1 calc R
C12 C 0.9518(2) -0.01280(19) 0.38703(15) 0.0192(5) Uani 1 1 d .
H12 H 1.0202 -0.0601 0.3616 0.023 Uiso 1 1 calc R
C13 C 0.9131(2) 0.33467(18) 0.32341(15) 0.0182(5) Uani 1 1 d .
C14 C 0.9341(2) 0.3988(2) 0.36880(16) 0.0239(5) Uani 1 1 d .
H14 H 0.8708 0.4386 0.4029 0.029 Uiso 1 1 calc R
C15 C 1.0490(2) 0.4035(2) 0.36334(16) 0.0275(5) Uani 1 1 d .
H15 H 1.0638 0.4471 0.3929 0.033 Uiso 1 1 calc R
C16 C 1.1411(2) 0.3426(2) 0.31346(16) 0.0268(5) Uani 1 1 d .
H16 H 1.2195 0.3433 0.3094 0.032 Uiso 1 1 calc R
C17 C 1.1153(2) 0.2803(2) 0.26933(15) 0.0213(5) Uani 1 1 d .
H17 H 1.1785 0.2371 0.2373 0.026 Uiso 1 1 calc R
C18 C 0.8346(2) 0.29213(19) 0.02020(14) 0.0175(4) Uani 1 1 d .
C19 C 0.7678(2) 0.3432(2) -0.07290(15) 0.0218(5) Uani 1 1 d .
H19A H 0.7538 0.4291 -0.1043 0.033 Uiso 1 1 calc R
H19B H 0.6909 0.3311 -0.0583 0.033 Uiso 1 1 calc R
H19C H 0.8168 0.3013 -0.1143 0.033 Uiso 1 1 calc R
C20 C 0.9557(2) 0.31278(19) -0.00036(15) 0.0187(5) Uani 1 1 d .
C21 C 0.9956(2) 0.3696(2) -0.09282(16) 0.0244(5) Uani 1 1 d .
H21 H 0.9468 0.3983 -0.1443 0.029 Uiso 1 1 calc R
C22 C 1.1070(3) 0.3836(2) -0.10824(18) 0.0344(6) Uani 1 1 d .
H22 H 1.1337 0.4227 -0.1698 0.041 Uiso 1 1 calc R
C23 C 1.1779(3) 0.3387(3) -0.03115(19) 0.0392(7) Uani 1 1 d .
H23 H 1.2539 0.3464 -0.0396 0.047 Uiso 1 1 calc R
C24 C 1.1350(2) 0.2822(2) 0.05889(17) 0.0284(5) Uani 1 1 d .
H24 H 1.1844 0.2502 0.1106 0.034 Uiso 1 1 calc R
C25 C 0.86172(19) 0.15366(19) 0.06946(14) 0.0170(4) Uani 1 1 d .
C26 C 0.8254(2) 0.0909(2) 0.03195(16) 0.0215(5) Uani 1 1 d .
H26 H 0.7794 0.1334 -0.0228 0.026 Uiso 1 1 calc R
C27 C 0.8573(2) -0.0345(2) 0.07573(17) 0.0254(5) Uani 1 1 d .
H27 H 0.8311 -0.0771 0.0523 0.030 Uiso 1 1 calc R
C28 C 0.9290(2) -0.0954(2) 0.15476(16) 0.0231(5) Uani 1 1 d .
H28 H 0.9538 -0.1801 0.1847 0.028 Uiso 1 1 calc R
C29 C 0.9631(2) -0.0287(2) 0.18858(15) 0.0202(5) Uani 1 1 d .
H29 H 1.0131 -0.0706 0.2410 0.024 Uiso 1 1 calc R
C30 C 1.2086(2) 0.0071(2) 0.19891(18) 0.0279(5) Uani 1 1 d .
C31 C 1.3194(3) -0.0790(2) 0.2596(2) 0.0371(6) Uani 1 1 d .
H31A H 1.3759 -0.1307 0.2275 0.056 Uiso 1 1 calc R
H31B H 1.2942 -0.1287 0.3205 0.056 Uiso 1 1 calc R
H31C H 1.3583 -0.0321 0.2694 0.056 Uiso 1 1 calc R
C32 C 0.5497(3) 0.1330(3) 0.2497(2) 0.0511(9) Uani 1 1 d .
C33 C 0.6747(2) 0.4153(2) 0.67567(19) 0.0326(6) Uani 1 1 d .
N1 N 0.80374(16) 0.31567(15) 0.17495(12) 0.0155(4) Uani 1 1 d .
N2 N 0.90681(16) 0.10900(16) 0.33858(12) 0.0165(4) Uani 1 1 d .
N3 N 1.00245(16) 0.27931(15) 0.27069(12) 0.0169(4) Uani 1 1 d .
N4 N 1.02512(17) 0.27108(16) 0.07548(12) 0.0187(4) Uani 1 1 d .
N5 N 0.92772(16) 0.09412(16) 0.14961(12) 0.0170(4) Uani 1 1 d .
O1 O 0.54396(17) 0.25043(18) 0.06750(14) 0.0434(5) Uani 1 1 d .
O2 O 0.3880(2) 0.1647(2) 0.14668(17) 0.0587(6) Uani 1 1 d .
O3 O 0.3872(3) 0.34046(19) 0.16619(17) 0.0746(9) Uani 1 1 d .
O4 O 0.83546(17) 0.46896(15) 0.54758(11) 0.0293(4) Uani 1 1 d .
O5 O 0.85066(16) 0.25659(14) 0.62054(12) 0.0289(4) Uani 1 1 d .
O6 O 0.89825(16) 0.35009(16) 0.71138(11) 0.0314(4) Uani 1 1 d .
O7 O 1.12446(14) 0.06815(14) 0.24449(10) 0.0205(3) Uani 1 1 d .
O9 O 1.20265(17) 0.01581(18) 0.11702(13) 0.0390(5) Uani 1 1 d .
F1 F 0.6198(2) 0.0255(2) 0.24059(17) 0.0898(8) Uani 1 1 d .
F2 F 0.6240(3) 0.1781(3) 0.26052(17) 0.1314(14) Uani 1 1 d .
F3 F 0.4816(2) 0.10684(19) 0.32880(13) 0.0667(6) Uani 1 1 d .
F4 F 0.59970(14) 0.43219(16) 0.61298(12) 0.0474(4) Uani 1 1 d .
F5 F 0.64191(16) 0.52126(16) 0.68790(14) 0.0530(5) Uani 1 1 d .
F6 F 0.65424(15) 0.33392(16) 0.75874(11) 0.0430(4) Uani 1 1 d .
S1 S 0.45748(6) 0.23327(6) 0.14528(5) 0.03056(15) Uani 1 1 d .
S2 S 0.83352(5) 0.36690(5) 0.63405(4) 0.02329(14) Uani 1 1 d .
Co1 Co 0.96765(3) 0.18774(2) 0.206869(18) 0.01394(9) Uani 1 1 d .

loop_
_atom_site_aniso_label
_atom_site_aniso_U_11
_atom_site_aniso_U_22
_atom_site_aniso_U_33
_atom_site_aniso_U_23
_atom_site_aniso_U_13
_atom_site_aniso_U_12
C1 0.0195(11) 0.0162(10) 0.0159(10) -0.0050(9) -0.0013(9) -0.0066(9)
C2 0.0226(12) 0.0243(12) 0.0215(11) -0.0110(10) -0.0012(9) -0.0036(10)
C3 0.0191(12) 0.0240(12) 0.0256(12) -0.0082(10) -0.0061(9) -0.0003(10)
C4 0.0193(11) 0.0235(11) 0.0174(11) -0.0051(9) -0.0058(9) -0.0060(9)
C5 0.0188(11) 0.0170(10) 0.0134(10) -0.0036(8) -0.0017(8) -0.0081(9)
C6 0.0205(11) 0.0174(11) 0.0143(10) -0.0063(9) -0.0011(9) -0.0028(9)
C7 0.0291(13) 0.0252(12) 0.0176(11) -0.0106(10) -0.0022(10) -0.0011(10)
C8 0.0183(11) 0.0209(11) 0.0142(10) -0.0058(9) -0.0037(8) -0.0052(9)
C9 0.0251(12) 0.0272(12) 0.0183(11) -0.0046(10) 0.0012(9) -0.0051(10)
C10 0.0344(14) 0.0310(13) 0.0171(11) -0.0001(10) 0.0026(10) -0.0137(11)
C11 0.0373(14) 0.0196(11) 0.0215(12) -0.0023(10) -0.0072(10) -0.0114(11)
C12 0.0238(12) 0.0168(11) 0.0179(11) -0.0067(9) -0.0040(9) -0.0063(9)
C13 0.0252(12) 0.0117(10) 0.0132(10) -0.0013(8) -0.0067(9) -0.0030(9)
C14 0.0373(14) 0.0157(11) 0.0160(11) -0.0041(9) -0.0059(10) -0.0064(10)
C15 0.0482(16) 0.0192(11) 0.0198(11) -0.0027(10) -0.0109(11) -0.0171(11)
C16 0.0369(14) 0.0263(12) 0.0211(12) -0.0014(10) -0.0091(10) -0.0191(11)
C17 0.0261(12) 0.0216(11) 0.0164(11) -0.0028(9) -0.0036(9) -0.0119(10)
C18 0.0211(11) 0.0170(10) 0.0122(10) -0.0022(8) -0.0037(8) -0.0066(9)
C19 0.0255(12) 0.0223(11) 0.0148(11) -0.0056(9) -0.0049(9) -0.0052(10)
C20 0.0232(12) 0.0142(10) 0.0176(11) -0.0047(9) -0.0026(9) -0.0062(9)
C21 0.0322(13) 0.0208(11) 0.0179(11) -0.0018(9) -0.0022(10) -0.0120(10)
C22 0.0441(16) 0.0412(15) 0.0201(12) -0.0017(11) 0.0041(11) -0.0300(13)
C23 0.0388(16) 0.0554(18) 0.0309(14) -0.0072(13) 0.0031(12) -0.0353(14)
C24 0.0276(13) 0.0371(14) 0.0232(12) -0.0059(11) -0.0023(10) -0.0191(11)
C25 0.0174(11) 0.0198(11) 0.0140(10) -0.0064(9) 0.0008(8) -0.0072(9)
C26 0.0218(12) 0.0255(12) 0.0184(11) -0.0096(10) -0.0023(9) -0.0073(10)
C27 0.0287(13) 0.0287(13) 0.0274(12) -0.0154(11) 0.0001(10) -0.0141(11)
C28 0.0274(13) 0.0185(11) 0.0228(12) -0.0073(9) 0.0009(10) -0.0088(10)
C29 0.0212(12) 0.0180(11) 0.0173(11) -0.0048(9) -0.0011(9) -0.0047(9)
C30 0.0264(13) 0.0271(13) 0.0348(14) -0.0131(11) -0.0005(11) -0.0127(11)
C31 0.0407(16) 0.0336(14) 0.0406(15) -0.0151(12) 0.0016(12) -0.0168(13)
C32 0.0520(19) 0.057(2) 0.0401(17) 0.0068(15) -0.0108(14) -0.0371(18)
C33 0.0371(15) 0.0345(14) 0.0336(14) -0.0205(12) -0.0022(12) -0.0116(12)
N1 0.0179(9) 0.0139(9) 0.0143(9) -0.0038(7) -0.0009(7) -0.0067(7)
N2 0.0180(9) 0.0165(9) 0.0165(9) -0.0064(7) -0.0043(7) -0.0058(7)
N3 0.0216(10) 0.0132(9) 0.0132(8) -0.0012(7) -0.0046(7) -0.0057(7)
N4 0.0215(10) 0.0182(9) 0.0171(9) -0.0047(8) -0.0025(7) -0.0090(8)
N5 0.0168(9) 0.0183(9) 0.0153(9) -0.0044(7) -0.0004(7) -0.0076(8)
O1 0.0314(10) 0.0431(11) 0.0371(11) -0.0008(9) 0.0033(8) -0.0117(9)
O2 0.0503(13) 0.0641(15) 0.0635(15) -0.0034(12) -0.0148(11) -0.0376(12)
O3 0.101(2) 0.0278(11) 0.0508(14) -0.0064(10) 0.0261(14) -0.0012(12)
O4 0.0456(11) 0.0235(9) 0.0190(8) -0.0075(7) -0.0060(7) -0.0109(8)
O5 0.0355(10) 0.0181(8) 0.0312(9) -0.0113(7) -0.0025(8) -0.0050(7)
O6 0.0388(10) 0.0339(10) 0.0205(8) -0.0047(7) -0.0074(7) -0.0147(8)
O7 0.0233(8) 0.0222(8) 0.0175(8) -0.0062(6) -0.0017(6) -0.0104(7)
O9 0.0341(10) 0.0517(12) 0.0368(11) -0.0270(9) -0.0007(8) -0.0103(9)
F1 0.0536(13) 0.0623(14) 0.0791(16) 0.0171(12) -0.0111(11) 0.0111(11)
F2 0.176(3) 0.185(3) 0.0652(15) 0.0328(17) -0.0600(17) -0.153(3)
F3 0.0880(15) 0.0694(13) 0.0337(10) 0.0018(9) -0.0002(10) -0.0419(12)
F4 0.0302(9) 0.0614(11) 0.0538(10) -0.0312(9) -0.0099(8) -0.0055(8)
F5 0.0493(10) 0.0457(10) 0.0764(13) -0.0457(10) 0.0143(9) -0.0127(8)
F6 0.0473(10) 0.0576(10) 0.0371(9) -0.0253(8) 0.0112(7) -0.0291(8)
S1 0.0251(3) 0.0249(3) 0.0324(3) -0.0026(3) -0.0005(3) -0.0084(3)
S2 0.0285(3) 0.0215(3) 0.0194(3) -0.0079(2) -0.0029(2) -0.0070(2)
Co1 0.01686(16) 0.01424(15) 0.01132(15) -0.00389(11) -0.00150(11) -0.00658(12)

loop_
_atom_type_symbol
_atom_type_description
_atom_type_scat_dispersion_real
_atom_type_scat_dispersion_imag
_atom_type_scat_source
C C 0.0033 0.0016 'International Tables Vol C Tables 4.2.6.8 and 6.1.1.4'
H H 0.0000 0.0000 'International Tables Vol C Tables 4.2.6.8 and 6.1.1.4'
N N 0.0061 0.0033 'International Tables Vol C Tables 4.2.6.8 and 6.1.1.4'
O O 0.0106 0.0060 'International Tables Vol C Tables 4.2.6.8 and 6.1.1.4'
F F 0.0171 0.0103 'International Tables Vol C Tables 4.2.6.8 and 6.1.1.4'
S S 0.1246 0.1234 'International Tables Vol C Tables 4.2.6.8 and 6.1.1.4'
Co Co 0.3494 0.9721 'International Tables Vol C Tables 4.2.6.8 and 6.1.1.4'
Cl Cl 0.1484 0.1585 'International Tables Vol C Tables 4.2.6.8 and 6.1.1.4'

loop_
_geom_angle_atom_site_label_1
_geom_angle_atom_site_label_2
_geom_angle_atom_site_label_3
_geom_angle
N1 C1 C2 121.55(19)
N1 C1 C6 117.06(18)
C2 C1 C6 121.38(19)
C3 C2 C1 119.7(2)
C3 C2 H2 120.2
C1 C2 H2 120.2
C4 C3 C2 119.0(2)
C4 C3 H3 120.5
C2 C3 H3 120.5
C3 C4 C5 119.4(2)
C3 C4 H4 120.3
C5 C4 H4 120.3
N1 C5 C4 121.5(2)
N1 C5 C18 116.96(18)
C4 C5 C18 121.54(18)
C1 C6 C13 108.30(17)
C1 C6 C7 110.96(18)
C13 C6 C7 111.10(18)
C1 C6 C8 109.90(17)
C13 C6 C8 106.42(17)
C7 C6 C8 110.04(18)
C6 C7 H7A 109.5
C6 C7 H7B 109.5
H7A C7 H7B 109.5
C6 C7 H7C 109.5
H7A C7 H7C 109.5
H7B C7 H7C 109.5
N2 C8 C9 120.7(2)
N2 C8 C6 116.75(18)
C9 C8 C6 122.3(2)
C10 C9 C8 120.1(2)
C10 C9 H9 120.0
C8 C9 H9 120.0
C11 C10 C9 118.7(2)
C11 C10 H10 120.6
C9 C10 H10 120.6
C10 C11 C12 118.8(2)
C10 C11 H11 120.6
C12 C11 H11 120.6
N2 C12 C11 122.6(2)
N2 C12 H12 118.7
C11 C12 H12 118.7
N3 C13 C14 121.2(2)
N3 C13 C6 117.49(18)
C14 C13 C6 121.2(2)
C15 C14 C13 120.0(2)
C15 C14 H14 120.0
C13 C14 H14 120.0
C16 C15 C14 118.7(2)
C16 C15 H15 120.6
C14 C15 H15 120.6
C15 C16 C17 119.0(2)
C15 C16 H16 120.5
C17 C16 H16 120.5
N3 C17 C16 122.8(2)
N3 C17 H17 118.6
C16 C17 H17 118.6
C20 C18 C5 107.30(17)
C20 C18 C19 110.72(17)
C5 C18 C19 110.71(18)
C20 C18 C25 108.03(17)
C5 C18 C25 109.96(16)
C19 C18 C25 110.05(17)
C18 C19 H19A 109.5
C18 C19 H19B 109.5
H19A C19 H19B 109.5
C18 C19 H19C 109.5
H19A C19 H19C 109.5
H19B C19 H19C 109.5
N4 C20 C21 120.8(2)
N4 C20 C18 117.10(18)
C21 C20 C18 122.09(19)
C22 C21 C20 120.1(2)
C22 C21 H21 120.0
C20 C21 H21 120.0
C23 C22 C21 118.7(2)
C23 C22 H22 120.6
C21 C22 H22 120.6
C22 C23 C24 119.0(2)
C22 C23 H23 120.5
C24 C23 H23 120.5
N4 C24 C23 123.0(2)
N4 C24 H24 118.5
C23 C24 H24 118.5
N5 C25 C26 121.12(19)
N5 C25 C18 116.82(18)
C26 C25 C18 121.99(19)
C27 C26 C25 120.1(2)
C27 C26 H26 120.0
C25 C26 H26 120.0
C28 C27 C26 118.6(2)
C28 C27 H27 120.7
C26 C27 H27 120.7
C29 C28 C27 118.9(2)
C29 C28 H28 120.6
C27 C28 H28 120.6
N5 C29 C28 123.2(2)
N5 C29 H29 118.4
C28 C29 H29 118.4
O9 C30 O7 125.7(2)
O9 C30 C31 123.1(2)
O7 C30 C31 111.2(2)
C30 C31 H31A 109.5
C30 C31 H31B 109.5
H31A C31 H31B 109.5
C30 C31 H31C 109.5
H31A C31 H31C 109.5
H31B C31 H31C 109.5
F2 C32 F3 109.4(3)
F2 C32 F1 106.5(3)
F3 C32 F1 106.5(2)
F2 C32 S1 112.4(2)
F3 C32 S1 111.8(2)
F1 C32 S1 109.9(2)
F6 C33 F4 107.3(2)
F6 C33 F5 107.2(2)
F4 C33 F5 107.4(2)
F6 C33 S2 112.19(18)
F4 C33 S2 111.43(17)
F5 C33 S2 111.00(18)
C1 N1 C5 118.74(18)
C1 N1 Co1 120.72(14)
C5 N1 Co1 120.39(14)
C12 N2 C8 118.30(18)
C12 N2 Co1 122.01(15)
C8 N2 Co1 119.68(14)
C17 N3 C13 118.05(18)
C17 N3 Co1 122.08(15)
C13 N3 Co1 119.67(14)
C24 N4 C20 118.31(19)
C24 N4 Co1 121.45(15)
C20 N4 Co1 120.16(14)
C29 N5 C25 117.92(18)
C29 N5 Co1 121.96(14)
C25 N5 Co1 120.11(14)
C30 O7 Co1 130.79(15)
O2 S1 O1 115.84(14)
O2 S1 O3 113.95(17)
O1 S1 O3 114.54(13)
O2 S1 C32 102.36(13)
O1 S1 C32 104.46(14)
O3 S1 C32 103.46(17)
O4 S2 O6 115.04(10)
O4 S2 O5 114.93(10)
O6 S2 O5 115.50(10)
O4 S2 C33 102.56(12)
O6 S2 C33 102.85(11)
O5 S2 C33 103.33(11)
O7 Co1 N1 176.14(7)
O7 Co1 N5 93.99(7)
N1 Co1 N5 89.40(7)
O7 Co1 N4 93.99(7)
N1 Co1 N4 88.11(7)
N5 Co1 N4 85.55(7)
O7 Co1 N2 87.33(7)
N1 Co1 N2 90.51(7)
N5 Co1 N2 95.39(7)
N4 Co1 N2 178.33(7)
O7 Co1 N3 86.64(7)
N1 Co1 N3 89.88(7)
N5 Co1 N3 176.99(7)
N4 Co1 N3 97.34(7)
N2 Co1 N3 81.69(7)

loop_
_geom_bond_atom_site_label_1
_geom_bond_atom_site_label_2
_geom_bond_distance
C1 N1 1.349(3)
C1 C2 1.381(3)
C1 C6 1.521(3)
C2 C3 1.376(3)
C2 H2 0.9300
C3 C4 1.372(3)
C3 H3 0.9300
C4 C5 1.389(3)
C4 H4 0.9300
C5 N1 1.352(3)
C5 C18 1.524(3)
C6 C13 1.533(3)
C6 C7 1.537(3)
C6 C8 1.538(3)
C7 H7A 0.9600
C7 H7B 0.9600
C7 H7C 0.9600
C8 N2 1.352(3)
C8 C9 1.387(3)
C9 C10 1.379(3)
C9 H9 0.9300
C10 C11 1.375(4)
C10 H10 0.9300
C11 C12 1.379(3)
C11 H11 0.9300
C12 N2 1.345(3)
C12 H12 0.9300
C13 N3 1.354(3)
C13 C14 1.387(3)
C14 C15 1.383(4)
C14 H14 0.9300
C15 C16 1.374(4)
C15 H15 0.9300
C16 C17 1.383(3)
C16 H16 0.9300
C17 N3 1.348(3)
C17 H17 0.9300
C18 C20 1.524(3)
C18 C19 1.535(3)
C18 C25 1.536(3)
C19 H19A 0.9600
C19 H19B 0.9600
C19 H19C 0.9600
C20 N4 1.353(3)
C20 C21 1.390(3)
C21 C22 1.375(3)
C21 H21 0.9300
C22 C23 1.372(4)
C22 H22 0.9300
C23 C24 1.376(3)
C23 H23 0.9300
C24 N4 1.340(3)
C24 H24 0.9300
C25 N5 1.355(3)
C25 C26 1.386(3)
C26 C27 1.380(3)
C26 H26 0.9300
C27 C28 1.377(3)
C27 H27 0.9300
C28 C29 1.374(3)
C28 H28 0.9300
C29 N5 1.345(3)
C29 H29 0.9300
C30 O9 1.227(3)
C30 O7 1.291(3)
C30 C31 1.517(4)
C31 H31A 0.9600
C31 H31B 0.9600
C31 H31C 0.9600
C32 F2 1.301(4)
C32 F3 1.322(4)
C32 F1 1.347(4)
C32 S1 1.812(3)
C33 F6 1.327(3)
C33 F4 1.334(3)
C33 F5 1.338(3)
C33 S2 1.820(3)
N1 Co1 1.9782(18)
N2 Co1 1.9911(18)
N3 Co1 1.9995(18)
N4 Co1 1.9873(18)
N5 Co1 1.9804(18)
O1 S1 1.4239(19)
O2 S1 1.421(2)
O3 S1 1.427(2)
O4 S2 1.4333(17)
O5 S2 1.4421(17)
O6 S2 1.4347(17)
O7 Co1 1.8954(15)

loop_
_platon_squeeze_void_nr
_platon_squeeze_void_average_x
_platon_squeeze_void_average_y
_platon_squeeze_void_average_z
_platon_squeeze_void_volume
_platon_squeeze_void_count_electrons
_platon_squeeze_void_content
1 0.500 0.000 1.000 392 95 ' '
